data_4504153
loop_
_publ_author_name
'Barreiro, Elena'
'Casas, Jos\'e S.'
'Couce, Mar\'ia D.'
'S\'anchez, Agust\'in'
'Sordo, Jos\'e'
'Varela, Jos\'e M.'
'V\'azquez-L\'opez, Ezequiel M.'

_publ_section_title
;
 The Influence of 5-Substituents on the Supramolecular Structures of
 Rhodanine Derivatives
;
_journal_issue 10
_journal_name_full 'Crystal Growth &amp; Design'
_journal_page_first 1964
_journal_paper_doi 10.1021/cg060859d
_journal_volume 7
_journal_year 2007
_chemical_formula_sum 'C11 H7 D3 N O2.5 S2.5'
_chemical_formula_weight 279.37
_chemical_name_systematic
;
 ?
;
_space_group_IT_number 15
_symmetry_cell_setting monoclinic
_symmetry_space_group_name_Hall '-C 2yc'
_symmetry_space_group_name_H-M 'C 1 2/c 1'
_atom_sites_solution_hydrogens geom
_atom_sites_solution_primary direct
_atom_sites_solution_secondary difmap
_audit_creation_method SHELXL-97
_cell_angle_alpha 90.00
_cell_angle_beta 106.9410(10)
_cell_angle_gamma 90.00
_cell_formula_units_Z 16
_cell_length_a 35.062(2)
_cell_length_b 8.2816(6)
_cell_length_c 18.1147(13)
_cell_measurement_temperature 293(2)
_cell_volume 5031.7(6)
_computing_cell_refinement 'Bruker SMART'
_computing_data_collection 'Bruker SMART'
_computing_data_reduction 'Bruker SHELXTL'
_computing_molecular_graphics 'Bruker SHELXTL'
_computing_publication_material 'Bruker SHELXTL'
_computing_structure_refinement 'SHELXL-97 (Sheldrick, 1997)'
_computing_structure_solution 'SHELXS-97 (Sheldrick, 1990)'
_diffrn_ambient_temperature 293(2)
_diffrn_measured_fraction_theta_full 0.938
_diffrn_measured_fraction_theta_max 0.938
_diffrn_measurement_device_type 'CCD area detector'
_diffrn_measurement_method 'phi and omega scans'
_diffrn_radiation_monochromator graphite
_diffrn_radiation_source 'fine-focus sealed tube'
_diffrn_radiation_type MoK\a
_diffrn_radiation_wavelength 0.71073
_diffrn_reflns_av_R_equivalents 0.0381
_diffrn_reflns_av_sigmaI/netI 0.0454
_diffrn_reflns_limit_h_max 45
_diffrn_reflns_limit_h_min -40
_diffrn_reflns_limit_k_max 10
_diffrn_reflns_limit_k_min -9
_diffrn_reflns_limit_l_max 22
_diffrn_reflns_limit_l_min -23
_diffrn_reflns_number 14391
_diffrn_reflns_theta_full 28.02
_diffrn_reflns_theta_max 28.02
_diffrn_reflns_theta_min 2.31
_exptl_absorpt_coefficient_mu 0.497
_exptl_absorpt_correction_T_max 1.000000
_exptl_absorpt_correction_T_min 0.842578
_exptl_absorpt_correction_type multi-scan
_exptl_crystal_colour red
_exptl_crystal_density_diffrn 1.475
_exptl_crystal_density_method 'not measured'
_exptl_crystal_description prism
_exptl_crystal_F_000 2288
_exptl_crystal_size_max .56
_exptl_crystal_size_mid .20
_exptl_crystal_size_min .20
_refine_diff_density_max 0.541
_refine_diff_density_min -0.219
_refine_diff_density_rms 0.058
_refine_ls_extinction_method none
_refine_ls_goodness_of_fit_ref 0.863
_refine_ls_hydrogen_treatment mixed
_refine_ls_matrix_type full
_refine_ls_number_parameters 328
_refine_ls_number_reflns 5709
_refine_ls_number_restraints 0
_refine_ls_restrained_S_all 0.863
_refine_ls_R_factor_all 0.0713
_refine_ls_R_factor_gt 0.0444
_refine_ls_shift/su_max 0.003
_refine_ls_shift/su_mean 0.000
_refine_ls_structure_factor_coef Fsqd
_refine_ls_weighting_details 'calc w=1/[\s^2^(Fo^2^)+(0.1000P)^2^+0.0000P] where P=(Fo^2^+2Fc^2^)/3'
_refine_ls_weighting_scheme calc
_refine_ls_wR_factor_gt 0.1272
_refine_ls_wR_factor_ref 0.1419
_reflns_number_gt 3863
_reflns_number_total 5709
_reflns_threshold_expression >2sigma(I)
_cod_data_source_file cg060859dsi20070710_043617.cif
_cod_data_source_block 4.0.5DMSO
_cod_depositor_comments
;
The following automatic conversions were performed:

'_symmetry_cell_setting' value 'Monoclinic' changed to 'monoclinic'
according to /home/saulius/struct/CIF-dictionaries/cif_core.dic
dictionary named 'cif_core.dic' version 2.4.1 from 2010-06-29.

Automatic conversion script
Id: cif_fix_values 1715 2011-07-08 13:25:40Z adriana 
;
_cod_original_cell_volume 5031.8(6)
_cod_original_sg_symbol_H-M C2/c
_cod_original_formula_sum 'C11 H7 D3 N O2.50 S2.50'
_cod_database_code 4504153

loop_
_symmetry_equiv_pos_as_xyz
'x, y, z'
'-x, y, -z+1/2'
'x+1/2, y+1/2, z'
'-x+1/2, y+1/2, -z+1/2'
'-x, -y, -z'
'x, -y, z-1/2'
'-x+1/2, -y+1/2, -z'
'x+1/2, -y+1/2, z-1/2'

loop_
_atom_site_label
_atom_site_type_symbol
_atom_site_fract_x
_atom_site_fract_y
_atom_site_fract_z
_atom_site_U_iso_or_equiv
_atom_site_adp_type
_atom_site_occupancy
_atom_site_symmetry_multiplicity
_atom_site_calc_flag
_atom_site_refinement_flags
S1A S 0.022783(17) 0.65313(7) 0.39681(3) 0.04597(17) Uani 1 1 d .
S2A S 0.06337(2) 0.52131(11) 0.28606(4) 0.0683(2) Uani 1 1 d .
O1A O 0.10037(5) 0.4678(2) 0.57090(9) 0.0552(5) Uani 1 1 d .
O2A O -0.09145(5) 1.0536(2) 0.59834(11) 0.0580(5) Uani 1 1 d .
H2A H -0.1042(10) 1.092(4) 0.561(2) 0.087 Uiso 1 1 d .
N1A N 0.08529(6) 0.4779(3) 0.43890(12) 0.0454(5) Uani 1 1 d .
H1A H 0.1027(8) 0.422(3) 0.4397(15) 0.055 Uiso 1 1 d .
C2A C 0.06003(7) 0.5415(3) 0.37359(14) 0.0449(5) Uani 1 1 d .
C1A C 0.07903(6) 0.5155(3) 0.50862(13) 0.0429(5) Uani 1 1 d .
C3A C 0.04378(6) 0.6191(3) 0.49580(13) 0.0397(5) Uani 1 1 d .
C4A C 0.03230(6) 0.6713(3) 0.55669(13) 0.0413(5) Uani 1 1 d .
H4A H 0.0488 0.6368 0.6041 0.050 Uiso 1 1 calc R
C5A C -0.00056(6) 0.7702(3) 0.56228(13) 0.0394(5) Uani 1 1 d .
C6A C -0.03004(7) 0.8341(3) 0.49957(13) 0.0444(5) Uani 1 1 d .
H6A H -0.0289 0.8140 0.4498 0.053 Uiso 1 1 calc R
C7A C -0.06092(7) 0.9267(3) 0.51007(14) 0.0454(5) Uani 1 1 d .
H7A H -0.0806 0.9655 0.4675 0.054 Uiso 1 1 calc R
C8A C -0.06255(6) 0.9615(3) 0.58372(14) 0.0429(5) Uani 1 1 d .
C9A C -0.03333(7) 0.9014(3) 0.64665(14) 0.0538(6) Uani 1 1 d .
H9A H -0.0341 0.9251 0.6964 0.065 Uiso 1 1 calc R
C10A C -0.00330(7) 0.8069(3) 0.63567(14) 0.0499(6) Uani 1 1 d .
H10A H 0.0158 0.7661 0.6786 0.060 Uiso 1 1 calc R
S1B S 0.238292(18) 0.15573(8) 0.63480(3) 0.05009(18) Uani 1 1 d .
S2B S 0.20397(3) 0.35007(10) 0.73766(4) 0.0702(2) Uani 1 1 d .
O1B O 0.14960(4) 0.2428(2) 0.45745(9) 0.0490(4) Uani 1 1 d .
O2B O 0.35708(6) -0.3050(3) 0.47508(12) 0.0628(5) Uani 1 1 d .
H2B H 0.3552(12) -0.334(5) 0.437(2) 0.094 Uiso 1 1 d .
N1B N 0.17108(6) 0.2988(2) 0.58688(11) 0.0414(4) Uani 1 1 d .
H1B H 0.1497(8) 0.350(3) 0.5834(14) 0.050 Uiso 1 1 d .
C2B C 0.20130(7) 0.2761(3) 0.65299(13) 0.0449(5) Uani 1 1 d .
C1B C 0.17461(6) 0.2279(3) 0.52023(12) 0.0371(5) Uani 1 1 d .
C3B C 0.21235(6) 0.1365(3) 0.53658(13) 0.0379(5) Uani 1 1 d .
C4B C 0.22253(6) 0.0566(3) 0.48064(13) 0.0393(5) Uani 1 1 d .
H4B H 0.2037 0.0614 0.4325 0.047 Uiso 1 1 calc R
C5B C 0.25794(6) -0.0362(3) 0.48239(13) 0.0388(5) Uani 1 1 d .
C6B C 0.29047(6) -0.0606(3) 0.54818(13) 0.0445(5) Uani 1 1 d .
H6B H 0.2900 -0.0156 0.5950 0.053 Uiso 1 1 calc R
C7B C 0.32305(7) -0.1499(3) 0.54475(14) 0.0475(6) Uani 1 1 d .
H7B H 0.3444 -0.1641 0.5889 0.057 Uiso 1 1 calc R
C8B C 0.32407(7) -0.2188(3) 0.47547(14) 0.0447(5) Uani 1 1 d .
C9B C 0.29238(7) -0.1971(3) 0.40945(15) 0.0470(6) Uani 1 1 d .
H9B H 0.2931 -0.2425 0.3629 0.056 Uiso 1 1 calc R
C10B C 0.25973(7) -0.1076(3) 0.41312(14) 0.0435(5) Uani 1 1 d .
H10B H 0.2385 -0.0943 0.3688 0.052 Uiso 1 1 calc R
S3A S 0.34972(4) -0.4685(2) 0.26416(7) 0.0778(4) Uani 0.60 1 d P
S3B S 0.38264(6) -0.4015(3) 0.30236(12) 0.0836(7) Uani 0.40 1 d P
O31 O 0.35281(9) -0.4561(3) 0.35019(15) 0.1059(9) Uani 1 1 d .
C31 C 0.3916(2) -0.5950(7) 0.2682(4) 0.172(3) Uani 1 1 d .
C32 C 0.3606(2) -0.2805(8) 0.2371(3) 0.191(3) Uani 1 1 d .

loop_
_atom_site_aniso_label
_atom_site_aniso_U_11
_atom_site_aniso_U_22
_atom_site_aniso_U_33
_atom_site_aniso_U_23
_atom_site_aniso_U_13
_atom_site_aniso_U_12
S1A 0.0443(3) 0.0462(4) 0.0475(3) 0.0036(3) 0.0136(2) 0.0079(3)
S2A 0.0764(5) 0.0810(5) 0.0530(4) -0.0043(3) 0.0275(3) 0.0049(4)
O1A 0.0457(9) 0.0674(11) 0.0495(10) -0.0024(8) 0.0093(7) 0.0210(8)
O2A 0.0513(10) 0.0637(12) 0.0627(12) -0.0078(10) 0.0223(8) 0.0175(9)
N1A 0.0369(10) 0.0503(13) 0.0503(11) -0.0036(9) 0.0145(8) 0.0078(9)
C2A 0.0435(12) 0.0406(13) 0.0526(14) -0.0040(10) 0.0173(10) -0.0028(10)
C1A 0.0375(11) 0.0408(13) 0.0512(13) -0.0059(10) 0.0141(10) 0.0028(10)
C3A 0.0346(10) 0.0394(12) 0.0448(12) -0.0012(9) 0.0110(9) 0.0017(9)
C4A 0.0360(11) 0.0391(12) 0.0470(13) -0.0006(9) 0.0091(9) 0.0037(9)
C5A 0.0370(11) 0.0343(12) 0.0473(12) -0.0011(9) 0.0126(9) 0.0021(9)
C6A 0.0459(12) 0.0475(14) 0.0421(12) 0.0009(10) 0.0162(10) 0.0080(11)
C7A 0.0395(11) 0.0473(14) 0.0481(13) 0.0055(11) 0.0108(10) 0.0092(10)
C8A 0.0398(11) 0.0379(12) 0.0545(13) -0.0033(10) 0.0194(10) 0.0034(10)
C9A 0.0550(14) 0.0644(17) 0.0448(13) -0.0060(12) 0.0188(11) 0.0154(13)
C10A 0.0468(13) 0.0567(16) 0.0437(13) -0.0002(11) 0.0089(10) 0.0115(11)
S1B 0.0455(3) 0.0540(4) 0.0457(3) 0.0023(3) 0.0054(2) 0.0153(3)
S2B 0.0865(5) 0.0745(5) 0.0443(4) -0.0091(3) 0.0108(3) 0.0156(4)
O1B 0.0368(8) 0.0577(11) 0.0475(9) -0.0087(8) 0.0045(7) 0.0112(7)
O2B 0.0527(10) 0.0675(13) 0.0744(13) 0.0079(11) 0.0282(10) 0.0262(9)
N1B 0.0378(9) 0.0422(11) 0.0439(10) -0.0004(8) 0.0116(8) 0.0104(8)
C2B 0.0486(12) 0.0413(13) 0.0439(13) 0.0009(10) 0.0118(10) 0.0042(10)
C1B 0.0334(10) 0.0325(11) 0.0455(12) -0.0010(9) 0.0116(9) 0.0023(9)
C3B 0.0333(10) 0.0329(11) 0.0455(12) 0.0034(9) 0.0083(9) 0.0036(9)
C4B 0.0353(10) 0.0369(12) 0.0448(12) 0.0011(9) 0.0103(9) 0.0018(9)
C5B 0.0360(10) 0.0327(11) 0.0489(12) 0.0044(9) 0.0145(9) 0.0034(9)
C6B 0.0394(11) 0.0473(14) 0.0485(13) 0.0002(10) 0.0154(9) 0.0056(10)
C7B 0.0372(11) 0.0492(14) 0.0547(14) 0.0066(11) 0.0110(10) 0.0077(10)
C8B 0.0402(12) 0.0366(12) 0.0622(15) 0.0100(11) 0.0228(10) 0.0102(10)
C9B 0.0516(13) 0.0406(13) 0.0535(14) 0.0021(11) 0.0226(11) 0.0068(11)
C10B 0.0398(11) 0.0406(13) 0.0487(13) 0.0016(10) 0.0106(9) 0.0064(10)
S3A 0.0782(8) 0.0948(11) 0.0589(7) -0.0007(7) 0.0176(6) -0.0324(8)
S3B 0.0677(12) 0.1182(19) 0.0643(12) -0.0152(12) 0.0183(9) -0.0138(12)
O31 0.171(3) 0.0880(17) 0.0888(17) 0.0147(14) 0.0860(17) 0.0400(18)
C31 0.226(6) 0.156(5) 0.204(6) -0.027(5) 0.172(6) 0.019(5)
C32 0.258(8) 0.187(6) 0.130(5) 0.066(5) 0.060(5) -0.052(6)

loop_
_atom_type_symbol
_atom_type_description
_atom_type_scat_dispersion_real
_atom_type_scat_dispersion_imag
_atom_type_scat_source
C C 0.0033 0.0016 'International Tables Vol C Tables 4.2.6.8 and 6.1.1.4'
H H 0.0000 0.0000 'International Tables Vol C Tables 4.2.6.8 and 6.1.1.4'
N N 0.0061 0.0033 'International Tables Vol C Tables 4.2.6.8 and 6.1.1.4'
O O 0.0106 0.0060 'International Tables Vol C Tables 4.2.6.8 and 6.1.1.4'
S S 0.1246 0.1234 'International Tables Vol C Tables 4.2.6.8 and 6.1.1.4'

loop_
_geom_angle_atom_site_label_1
_geom_angle_atom_site_label_2
_geom_angle_atom_site_label_3
_geom_angle
C2A S1A C3A 92.33(11)
C2A N1A C1A 118.2(2)
N1A C2A S2A 126.35(18)
N1A C2A S1A 109.75(17)
S2A C2A S1A 123.90(15)
O1A C1A N1A 123.6(2)
O1A C1A C3A 126.6(2)
N1A C1A C3A 109.81(19)
C4A C3A C1A 119.7(2)
C4A C3A S1A 130.40(17)
C1A C3A S1A 109.86(16)
C3A C4A C5A 132.4(2)
C10A C5A C6A 116.9(2)
C10A C5A C4A 118.0(2)
C6A C5A C4A 125.1(2)
C7A C6A C5A 121.4(2)
C8A C7A C6A 120.2(2)
O2A C8A C7A 123.4(2)
O2A C8A C9A 117.2(2)
C7A C8A C9A 119.4(2)
C10A C9A C8A 120.1(2)
C9A C10A C5A 122.1(2)
C2B S1B C3B 92.82(10)
C2B N1B C1B 117.74(19)
N1B C2B S2B 126.36(18)
N1B C2B S1B 110.15(17)
S2B C2B S1B 123.49(14)
O1B C1B N1B 123.20(19)
O1B C1B C3B 126.6(2)
N1B C1B C3B 110.24(18)
C4B C3B C1B 121.38(19)
C4B C3B S1B 129.58(17)
C1B C3B S1B 109.04(15)
C3B C4B C5B 131.1(2)
C6B C5B C10B 117.45(19)
C6B C5B C4B 124.9(2)
C10B C5B C4B 117.61(19)
C5B C6B C7B 121.2(2)
C6B C7B C8B 120.1(2)
O2B C8B C9B 122.2(2)
O2B C8B C7B 117.8(2)
C9B C8B C7B 120.1(2)
C10B C9B C8B 119.7(2)
C9B C10B C5B 121.5(2)
S3B S3A O31 68.76(16)
S3B S3A C32 61.3(3)
O31 S3A C32 105.9(3)
S3B S3A C31 68.5(3)
O31 S3A C31 100.6(2)
C32 S3A C31 107.3(3)
S3A S3B C32 72.7(3)
S3A S3B O31 62.94(16)
C32 S3B O31 109.3(3)
S3A S3B C31 69.2(3)
C32 S3B C31 114.3(4)
O31 S3B C31 98.2(2)
S3A O31 S3B 48.30(11)
S3B C31 S3A 42.29(14)
S3B C32 S3A 45.94(18)

loop_
_geom_bond_atom_site_label_1
_geom_bond_atom_site_label_2
_geom_bond_distance
S1A C2A 1.749(2)
S1A C3A 1.752(2)
S2A C2A 1.632(2)
O1A C1A 1.223(3)
O2A C8A 1.354(3)
N1A C2A 1.360(3)
N1A C1A 1.379(3)
C1A C3A 1.466(3)
C3A C4A 1.351(3)
C4A C5A 1.441(3)
C5A C10A 1.394(3)
C5A C6A 1.398(3)
C6A C7A 1.384(3)
C7A C8A 1.382(3)
C8A C9A 1.384(3)
C9A C10A 1.372(3)
S1B C2B 1.742(2)
S1B C3B 1.754(2)
S2B C2B 1.629(2)
O1B C1B 1.223(2)
O2B C8B 1.362(3)
N1B C2B 1.361(3)
N1B C1B 1.380(3)
C1B C3B 1.478(3)
C3B C4B 1.343(3)
C4B C5B 1.452(3)
C5B C6B 1.404(3)
C5B C10B 1.405(3)
C6B C7B 1.377(3)
C7B C8B 1.388(3)
C8B C9B 1.387(3)
C9B C10B 1.381(3)
S3A S3B 1.286(2)
S3A O31 1.534(3)
S3A C32 1.709(6)
S3A C31 1.787(6)
S3B C32 1.570(6)
S3B O31 1.605(3)
S3B C31 1.778(6)

loop_
_geom_hbond_atom_site_label_D
_geom_hbond_atom_site_label_H
_geom_hbond_atom_site_label_A
_geom_hbond_distance_DH
_geom_hbond_distance_HA
_geom_hbond_distance_DA
_geom_hbond_angle_DHA
_geom_hbond_site_symmetry_A
O2A H2A O2B 0.77(3) 1.94(3) 2.696(3) 170(4) 3_465
N1A H1A O1B 0.76(3) 2.17(3) 2.923(2) 170(3) .
O2B H2B O31 0.71(4) 1.86(4) 2.551(3) 166(4) .
O2B H2B S3B 0.71(4) 2.93(4) 3.587(3) 155(4) .
N1B H1B O1A 0.85(3) 1.94(3) 2.788(2) 178(2) .
C6A H6A S1A 0.93 2.64 3.339(2) 132.1 .
C6B H6B S1B 0.93 2.57 3.270(2) 132.7 .

loop_
_geom_torsion_atom_site_label_1
_geom_torsion_atom_site_label_2
_geom_torsion_atom_site_label_3
_geom_torsion_atom_site_label_4
_geom_torsion
C3A C4A C5A C6A 1.5(4)
C3B C4B C5B C6B -0.1(4)
S1A C3A C4A C5A 0.5(4)
S1B C3B C4B C5B -1.3(4)
